data_7017840
loop_
_publ_author_name
'Langley, Stuart K.'
'Chilton, Nicholas F.'
'Moubaraki, Boujemaa'
'Murray, Keith S.'

_publ_section_title
;
 Structure and magnetic exchange in heterometallic 3d-3d transition metal
 triethanolamine clusters.
;
_journal_issue 3
_journal_name_full 'Dalton transactions (Cambridge, England : 2003)'
_journal_page_first 1033
_journal_page_last 1046
_journal_paper_doi 10.1039/c1dt11513h
_journal_volume 41
_journal_year 2012
_chemical_formula_moiety 'C38 H56 Co2 Mn2 N2 O18, 2(C H4 O)'
_chemical_formula_sum 'C40 H64 Co2 Mn2 N2 O20'
_chemical_formula_weight 1120.67
_chemical_name_systematic
;
?
;
_space_group_IT_number 14
_symmetry_cell_setting monoclinic
_symmetry_space_group_name_Hall '-P 2yn'
_symmetry_space_group_name_H-M 'P 1 21/n 1'
_atom_sites_solution_hydrogens geom
_atom_sites_solution_primary direct
_atom_sites_solution_secondary difmap
_audit_creation_date '9 November 2005'
_audit_creation_method SHELXL-97
_cell_angle_alpha 90.00
_cell_angle_beta 105.1580(10)
_cell_angle_gamma 90.00
_cell_formula_units_Z 2
_cell_length_a 11.1764(3)
_cell_length_b 11.4785(3)
_cell_length_c 19.1645(4)
_cell_measurement_reflns_used 8766
_cell_measurement_temperature 123(2)
_cell_measurement_theta_max 30.21
_cell_measurement_theta_min 2.12
_cell_volume 2373.04(10)
_computing_cell_refinement 'Bruker Apex2 V2.0'
_computing_data_collection 'Bruker Apex2 V2.0'
_computing_data_reduction 'Bruker Apex2 V2.0'
_computing_molecular_graphics X-Seed
_computing_publication_material CIFTAB
_computing_structure_refinement 'SHELXL-97 (Sheldrick, 1997)'
_computing_structure_solution 'SHELXS-97 (Sheldrick, 1990)'
_diffrn_ambient_temperature 123(2)
_diffrn_measured_fraction_theta_full 0.995
_diffrn_measured_fraction_theta_max 0.995
_diffrn_measurement_device_type 'APEX X8'
_diffrn_measurement_method 'scans in phi and omega'
_diffrn_radiation_monochromator graphite
_diffrn_radiation_source 'fine-focus sealed tube'
_diffrn_radiation_type MoK\a
_diffrn_radiation_wavelength 0.71073
_diffrn_reflns_av_R_equivalents 0.0281
_diffrn_reflns_av_sigmaI/netI 0.0242
_diffrn_reflns_limit_h_max 16
_diffrn_reflns_limit_h_min -16
_diffrn_reflns_limit_k_max 16
_diffrn_reflns_limit_k_min -16
_diffrn_reflns_limit_l_max 27
_diffrn_reflns_limit_l_min -27
_diffrn_reflns_number 32852
_diffrn_reflns_theta_full 30.65
_diffrn_reflns_theta_max 30.65
_diffrn_reflns_theta_min 2.42
_diffrn_standards_decay_% 0
_diffrn_standards_interval_count 0
_diffrn_standards_interval_time 0
_diffrn_standards_number 0
_exptl_absorpt_coefficient_mu 1.285
_exptl_absorpt_correction_T_max 0.598
_exptl_absorpt_correction_T_min 0.372
_exptl_absorpt_correction_type multi-scan
_exptl_absorpt_process_details SADABS
_exptl_crystal_colour black
_exptl_crystal_density_diffrn 1.568
_exptl_crystal_density_method 'not measured'
_exptl_crystal_description block
_exptl_crystal_F_000 1164
_exptl_crystal_size_max 0.80
_exptl_crystal_size_mid 0.80
_exptl_crystal_size_min 0.40
_refine_diff_density_max 0.438
_refine_diff_density_min -0.406
_refine_diff_density_rms 0.062
_refine_ls_extinction_method none
_refine_ls_goodness_of_fit_ref 1.170
_refine_ls_hydrogen_treatment mixed
_refine_ls_matrix_type full
_refine_ls_number_parameters 307
_refine_ls_number_reflns 7280
_refine_ls_number_restraints 0
_refine_ls_restrained_S_all 1.170
_refine_ls_R_factor_all 0.0338
_refine_ls_R_factor_gt 0.0306
_refine_ls_shift/su_max 0.002
_refine_ls_shift/su_mean 0.000
_refine_ls_structure_factor_coef Fsqd
_refine_ls_weighting_details 'calc w=1/[\s^2^(Fo^2^)+(0.0199P)^2^+1.7059P] where P=(Fo^2^+2Fc^2^)/3'
_refine_ls_weighting_scheme calc
_refine_ls_wR_factor_gt 0.0687
_refine_ls_wR_factor_ref 0.0704
_reflns_number_gt 6852
_reflns_number_total 7280
_reflns_threshold_expression >2sigma(I)
_cod_data_source_file c1dt11513h.txt
_cod_data_source_block 4
_cod_depositor_comments
;
The following automatic conversions were performed:

'_exptl_absorpt_correction_type' value 'MULTI-SCAN' changed to
'multi-scan' according to
/home/saulius/struct/CIF-dictionaries/cif_core.dic dictionary named
'cif_core.dic' version 2.4.1 from 2010-06-29.

Automatic conversion script
Id: cif_fix_values 1715 2011-07-08 13:25:40Z adriana 
;
_cod_original_sg_symbol_H-M P21/n
_cod_database_code 7017840

loop_
_symmetry_equiv_pos_as_xyz
'x, y, z'
'-x+1/2, y+1/2, -z+1/2'
'-x, -y, -z'
'x-1/2, -y-1/2, z-1/2'

loop_
_atom_site_label
_atom_site_type_symbol
_atom_site_fract_x
_atom_site_fract_y
_atom_site_fract_z
_atom_site_U_iso_or_equiv
_atom_site_adp_type
_atom_site_occupancy
_atom_site_symmetry_multiplicity
_atom_site_calc_flag
_atom_site_refinement_flags
Co1 Co 0.619725(18) 0.921035(16) 0.018627(9) 0.01067(5) Uani 1 1 d .
Mn2 Mn 0.35830(2) 0.800291(18) -0.048183(11) 0.01171(5) Uani 1 1 d .
O1 O 0.72933(10) 1.05016(9) -0.00368(5) 0.0154(2) Uani 1 1 d .
O2 O 0.69107(10) 0.81323(9) -0.04448(5) 0.0157(2) Uani 1 1 d .
O3 O 0.55879(9) 1.05882(8) 0.07159(5) 0.01205(18) Uani 1 1 d .
O4 O 0.49450(10) 0.80551(9) 0.03384(5) 0.0142(2) Uani 1 1 d .
O5 O 1.04713(11) 0.82050(12) 0.21786(7) 0.0282(3) Uani 1 1 d .
H5 H 1.0649 0.8897 0.2169 0.034 Uiso 1 1 calc R
O6 O 0.47572(11) 0.69947(9) -0.10641(6) 0.0181(2) Uani 1 1 d .
O7 O 0.29769(10) 0.66805(9) -0.01367(5) 0.0157(2) Uani 1 1 d .
O8 O 0.22425(10) 0.80682(9) -0.13223(6) 0.0177(2) Uani 1 1 d .
O9 O 0.05506(11) 0.75517(10) -0.21449(6) 0.0215(2) Uani 1 1 d .
N1 N 0.70967(11) 0.86717(10) 0.12750(6) 0.0128(2) Uani 1 1 d .
C1 C 0.87254(18) 1.15609(15) -0.05082(11) 0.0286(4) Uani 1 1 d .
H1A H 0.8160 1.2206 -0.0607 0.043 Uiso 1 1 calc R
H1B H 0.9122 1.1483 -0.0894 0.043 Uiso 1 1 calc R
H1C H 0.9341 1.1695 -0.0062 0.043 Uiso 1 1 calc R
C2 C 0.80275(14) 1.04645(13) -0.04499(8) 0.0166(3) Uani 1 1 d .
C3 C 0.82108(15) 0.94810(14) -0.08376(8) 0.0198(3) Uani 1 1 d .
H3 H 0.8760 0.9554 -0.1125 0.024 Uiso 1 1 calc R
C4 C 0.76431(13) 0.83949(13) -0.08326(7) 0.0148(3) Uani 1 1 d .
C5 C 0.78868(16) 0.74494(14) -0.13195(8) 0.0205(3) Uani 1 1 d .
H5A H 0.8118 0.6747 -0.1045 0.031 Uiso 1 1 calc R
H5B H 0.8547 0.7685 -0.1523 0.031 Uiso 1 1 calc R
H5C H 0.7151 0.7312 -0.1701 0.031 Uiso 1 1 calc R
C6 C 0.55991(14) 1.02230(12) 0.14320(7) 0.0147(3) Uani 1 1 d .
H6A H 0.4877 0.9743 0.1413 0.018 Uiso 1 1 calc R
H6B H 0.5554 1.0902 0.1726 0.018 Uiso 1 1 calc R
C7 C 0.67719(14) 0.95331(13) 0.17792(7) 0.0152(3) Uani 1 1 d .
H7A H 0.7457 1.0071 0.1943 0.018 Uiso 1 1 calc R
H7B H 0.6655 0.9125 0.2200 0.018 Uiso 1 1 calc R
C8 C 0.65827(14) 0.74891(12) 0.13335(8) 0.0153(3) Uani 1 1 d .
H8A H 0.6767 0.7263 0.1838 0.018 Uiso 1 1 calc R
H8B H 0.6973 0.6930 0.1083 0.018 Uiso 1 1 calc R
C9 C 0.51906(14) 0.74690(12) 0.10086(7) 0.0146(3) Uani 1 1 d .
H9A H 0.4896 0.6672 0.0939 0.018 Uiso 1 1 calc R
H9B H 0.4772 0.7856 0.1328 0.018 Uiso 1 1 calc R
C10 C 0.84556(13) 0.86112(14) 0.13793(8) 0.0164(3) Uani 1 1 d .
H10A H 0.8763 0.9392 0.1340 0.020 Uiso 1 1 calc R
H10B H 0.8621 0.8152 0.0990 0.020 Uiso 1 1 calc R
C11 C 0.91808(15) 0.80895(15) 0.20972(8) 0.0221(3) Uani 1 1 d .
H11A H 0.8956 0.8484 0.2492 0.027 Uiso 1 1 calc R
H11B H 0.8971 0.7272 0.2115 0.027 Uiso 1 1 calc R
C12 C 0.47980(17) 0.57521(13) -0.10392(9) 0.0235(3) Uani 1 1 d .
H12A H 0.5157 0.5502 -0.0551 0.035 Uiso 1 1 calc R
H12B H 0.5293 0.5471 -0.1345 0.035 Uiso 1 1 calc R
H12C H 0.3972 0.5448 -0.1205 0.035 Uiso 1 1 calc R
C13 C 0.20604(13) 0.59915(12) -0.04938(8) 0.0139(3) Uani 1 1 d .
C14 C 0.18712(15) 0.49545(13) -0.01472(8) 0.0183(3) Uani 1 1 d .
H14 H 0.2372 0.4788 0.0312 0.022 Uiso 1 1 calc R
C15 C 0.09553(15) 0.41807(14) -0.04773(9) 0.0216(3) Uani 1 1 d .
H15 H 0.0842 0.3501 -0.0238 0.026 Uiso 1 1 calc R
C16 C 0.01966(15) 0.44053(14) -0.11653(9) 0.0221(3) Uani 1 1 d .
H16 H -0.0409 0.3874 -0.1391 0.026 Uiso 1 1 calc R
C17 C 0.03573(14) 0.54267(13) -0.15055(8) 0.0186(3) Uani 1 1 d .
H17 H -0.0156 0.5585 -0.1962 0.022 Uiso 1 1 calc R
C18 C 0.12772(13) 0.62383(12) -0.11813(7) 0.0142(3) Uani 1 1 d .
C19 C 0.13468(14) 0.73376(13) -0.15755(7) 0.0150(3) Uani 1 1 d .
H1 H 0.542(2) 0.722(2) -0.0901(13) 0.039(7) Uiso 1 1 d .
O1S O -0.08073(12) 0.94845(11) -0.25311(8) 0.0315(3) Uani 1 1 d .
H1S H -0.0330 0.8930 -0.2431 0.038 Uiso 1 1 calc R
C1S C -0.19684(17) 0.90963(18) -0.29607(11) 0.0330(4) Uani 1 1 d .
H1S1 H -0.2205 0.8398 -0.2755 0.049 Uiso 1 1 calc R
H1S2 H -0.1907 0.8938 -0.3442 0.049 Uiso 1 1 calc R
H1S3 H -0.2581 0.9689 -0.2976 0.049 Uiso 1 1 calc R

loop_
_atom_site_aniso_label
_atom_site_aniso_U_11
_atom_site_aniso_U_22
_atom_site_aniso_U_33
_atom_site_aniso_U_23
_atom_site_aniso_U_13
_atom_site_aniso_U_12
Co1 0.01219(9) 0.00974(9) 0.01033(8) -0.00014(6) 0.00339(6) -0.00156(7)
Mn2 0.01277(10) 0.00997(10) 0.01158(9) 0.00008(7) 0.00175(7) -0.00291(7)
O1 0.0168(5) 0.0135(5) 0.0181(5) -0.0013(4) 0.0086(4) -0.0034(4)
O2 0.0175(5) 0.0146(5) 0.0166(5) -0.0011(4) 0.0072(4) -0.0016(4)
O3 0.0147(5) 0.0111(4) 0.0107(4) 0.0007(3) 0.0038(3) -0.0015(4)
O4 0.0149(5) 0.0140(5) 0.0124(4) 0.0030(4) 0.0009(4) -0.0045(4)
O5 0.0165(6) 0.0315(7) 0.0319(6) -0.0001(5) -0.0020(5) 0.0018(5)
O6 0.0196(6) 0.0135(5) 0.0214(5) -0.0035(4) 0.0059(4) -0.0012(4)
O7 0.0167(5) 0.0135(5) 0.0148(4) 0.0013(4) 0.0007(4) -0.0064(4)
O8 0.0182(5) 0.0147(5) 0.0170(5) 0.0022(4) -0.0007(4) -0.0049(4)
O9 0.0198(5) 0.0223(6) 0.0181(5) 0.0014(4) -0.0025(4) -0.0019(4)
N1 0.0130(5) 0.0118(5) 0.0131(5) 0.0000(4) 0.0027(4) -0.0009(4)
C1 0.0315(9) 0.0212(8) 0.0414(10) -0.0043(7) 0.0245(8) -0.0097(7)
C2 0.0156(7) 0.0164(7) 0.0195(6) 0.0013(5) 0.0072(5) -0.0023(5)
C3 0.0209(7) 0.0194(7) 0.0233(7) -0.0020(6) 0.0137(6) -0.0027(6)
C4 0.0138(6) 0.0166(6) 0.0141(6) 0.0005(5) 0.0036(5) 0.0018(5)
C5 0.0250(8) 0.0186(7) 0.0209(7) -0.0026(6) 0.0115(6) 0.0006(6)
C6 0.0189(7) 0.0137(6) 0.0132(6) 0.0004(5) 0.0069(5) 0.0001(5)
C7 0.0203(7) 0.0146(6) 0.0104(5) 0.0001(5) 0.0033(5) -0.0002(5)
C8 0.0162(7) 0.0126(6) 0.0156(6) 0.0023(5) 0.0016(5) -0.0006(5)
C9 0.0170(7) 0.0128(6) 0.0137(6) 0.0030(5) 0.0035(5) -0.0030(5)
C10 0.0127(6) 0.0209(7) 0.0147(6) 0.0003(5) 0.0018(5) -0.0008(5)
C11 0.0169(7) 0.0279(8) 0.0186(7) 0.0025(6) -0.0009(5) 0.0021(6)
C12 0.0288(9) 0.0141(7) 0.0293(8) -0.0012(6) 0.0109(7) 0.0002(6)
C13 0.0129(6) 0.0118(6) 0.0175(6) -0.0028(5) 0.0052(5) -0.0023(5)
C14 0.0186(7) 0.0147(6) 0.0204(7) 0.0014(5) 0.0031(5) -0.0033(5)
C15 0.0206(8) 0.0141(7) 0.0297(8) 0.0007(6) 0.0057(6) -0.0048(6)
C16 0.0169(7) 0.0168(7) 0.0300(8) -0.0041(6) 0.0017(6) -0.0059(6)
C17 0.0148(7) 0.0179(7) 0.0211(7) -0.0037(5) 0.0008(5) -0.0020(6)
C18 0.0130(6) 0.0135(6) 0.0163(6) -0.0020(5) 0.0041(5) -0.0011(5)
C19 0.0149(6) 0.0154(6) 0.0147(6) -0.0024(5) 0.0040(5) 0.0001(5)
O1S 0.0223(6) 0.0257(6) 0.0413(7) 0.0033(6) -0.0012(5) -0.0002(5)
C1S 0.0239(9) 0.0366(10) 0.0346(9) 0.0075(8) 0.0007(7) -0.0019(8)

loop_
_atom_type_symbol
_atom_type_description
_atom_type_scat_dispersion_real
_atom_type_scat_dispersion_imag
_atom_type_scat_source
C C 0.0033 0.0016 'International Tables Vol C Tables 4.2.6.8 and 6.1.1.4'
H H 0.0000 0.0000 'International Tables Vol C Tables 4.2.6.8 and 6.1.1.4'
N N 0.0061 0.0033 'International Tables Vol C Tables 4.2.6.8 and 6.1.1.4'
O O 0.0106 0.0060 'International Tables Vol C Tables 4.2.6.8 and 6.1.1.4'
Mn Mn 0.3368 0.7283 'International Tables Vol C Tables 4.2.6.8 and 6.1.1.4'
Co Co 0.3494 0.9721 'International Tables Vol C Tables 4.2.6.8 and 6.1.1.4'

loop_
_geom_angle_atom_site_label_1
_geom_angle_atom_site_label_2
_geom_angle_atom_site_label_3
_geom_angle
_geom_angle_site_symmetry_1
_geom_angle_site_symmetry_3
O4 Co1 O2 94.66(4) . .
O4 Co1 O1 173.07(4) . .
O2 Co1 O1 88.12(4) . .
O4 Co1 O3 95.83(4) . .
O2 Co1 O3 168.22(4) . .
O1 Co1 O3 80.87(4) . .
O4 Co1 N1 80.57(4) . .
O2 Co1 N1 104.18(4) . .
O1 Co1 N1 104.94(4) . .
O3 Co1 N1 82.85(4) . .
O4 Co1 O3 70.86(4) . 3_675
O2 Co1 O3 90.70(4) . 3_675
O1 Co1 O3 102.80(4) . 3_675
O3 Co1 O3 87.70(4) . 3_675
N1 Co1 O3 148.79(4) . 3_675
O7 Mn2 O4 91.11(4) . .
O7 Mn2 O8 93.11(4) . .
O4 Mn2 O8 175.64(5) . .
O7 Mn2 O3 171.78(4) . 3_675
O4 Mn2 O3 80.70(4) . 3_675
O8 Mn2 O3 95.07(4) . 3_675
O7 Mn2 O6 94.05(5) . .
O4 Mn2 O6 88.93(4) . .
O8 Mn2 O6 91.88(5) . .
O3 Mn2 O6 86.53(4) 3_675 .
O7 Mn2 O1 102.60(4) . 3_675
O4 Mn2 O1 87.63(4) . 3_675
O8 Mn2 O1 90.37(4) . 3_675
O3 Mn2 O1 76.55(4) 3_675 3_675
O6 Mn2 O1 163.05(4) . 3_675
C2 O1 Co1 128.50(9) . .
C2 O1 Mn2 134.29(9) . 3_675
Co1 O1 Mn2 95.96(4) . 3_675
C4 O2 Co1 127.82(9) . .
C6 O3 Mn2 124.82(8) . 3_675
C6 O3 Co1 108.79(8) . .
Mn2 O3 Co1 106.15(5) 3_675 .
C6 O3 Co1 122.82(8) . 3_675
Mn2 O3 Co1 96.55(4) 3_675 3_675
Co1 O3 Co1 92.30(4) . 3_675
C9 O4 Mn2 131.85(9) . .
C9 O4 Co1 118.08(8) . .
Mn2 O4 Co1 110.04(5) . .
C11 O5 H5 109.5 . .
C12 O6 Mn2 120.96(10) . .
C12 O6 H1 107.7(18) . .
Mn2 O6 H1 104.5(18) . .
C13 O7 Mn2 127.33(9) . .
C19 O8 Mn2 130.81(9) . .
C10 N1 C8 110.44(11) . .
C10 N1 C7 111.00(11) . .
C8 N1 C7 113.03(11) . .
C10 N1 Co1 110.26(8) . .
C8 N1 Co1 104.04(8) . .
C7 N1 Co1 107.81(8) . .
C2 C1 H1A 109.5 . .
C2 C1 H1B 109.5 . .
H1A C1 H1B 109.5 . .
C2 C1 H1C 109.5 . .
H1A C1 H1C 109.5 . .
H1B C1 H1C 109.5 . .
O1 C2 C3 124.24(14) . .
O1 C2 C1 116.59(13) . .
C3 C2 C1 119.17(14) . .
C2 C3 C4 125.93(14) . .
C2 C3 H3 117.0 . .
C4 C3 H3 117.0 . .
O2 C4 C3 125.08(13) . .
O2 C4 C5 116.04(13) . .
C3 C4 C5 118.88(13) . .
C4 C5 H5A 109.5 . .
C4 C5 H5B 109.5 . .
H5A C5 H5B 109.5 . .
C4 C5 H5C 109.5 . .
H5A C5 H5C 109.5 . .
H5B C5 H5C 109.5 . .
O3 C6 C7 111.15(11) . .
O3 C6 H6A 109.4 . .
C7 C6 H6A 109.4 . .
O3 C6 H6B 109.4 . .
C7 C6 H6B 109.4 . .
H6A C6 H6B 108.0 . .
N1 C7 C6 112.83(11) . .
N1 C7 H7A 109.0 . .
C6 C7 H7A 109.0 . .
N1 C7 H7B 109.0 . .
C6 C7 H7B 109.0 . .
H7A C7 H7B 107.8 . .
N1 C8 C9 110.93(11) . .
N1 C8 H8A 109.5 . .
C9 C8 H8A 109.5 . .
N1 C8 H8B 109.5 . .
C9 C8 H8B 109.5 . .
H8A C8 H8B 108.0 . .
O4 C9 C8 107.49(11) . .
O4 C9 H9A 110.2 . .
C8 C9 H9A 110.2 . .
O4 C9 H9B 110.2 . .
C8 C9 H9B 110.2 . .
H9A C9 H9B 108.5 . .
N1 C10 C11 115.13(12) . .
N1 C10 H10A 108.5 . .
C11 C10 H10A 108.5 . .
N1 C10 H10B 108.5 . .
C11 C10 H10B 108.5 . .
H10A C10 H10B 107.5 . .
O5 C11 C10 110.39(13) . .
O5 C11 H11A 109.6 . .
C10 C11 H11A 109.6 . .
O5 C11 H11B 109.6 . .
C10 C11 H11B 109.6 . .
H11A C11 H11B 108.1 . .
O6 C12 H12A 109.5 . .
O6 C12 H12B 109.5 . .
H12A C12 H12B 109.5 . .
O6 C12 H12C 109.5 . .
H12A C12 H12C 109.5 . .
H12B C12 H12C 109.5 . .
O7 C13 C14 116.75(12) . .
O7 C13 C18 124.60(13) . .
C14 C13 C18 118.65(13) . .
C15 C14 C13 120.95(14) . .
C15 C14 H14 119.5 . .
C13 C14 H14 119.5 . .
C14 C15 C16 120.72(15) . .
C14 C15 H15 119.6 . .
C16 C15 H15 119.6 . .
C17 C16 C15 118.93(14) . .
C17 C16 H16 120.5 . .
C15 C16 H16 120.5 . .
C16 C17 C18 121.76(14) . .
C16 C17 H17 119.1 . .
C18 C17 H17 119.1 . .
C17 C18 C13 118.97(13) . .
C17 C18 C19 117.93(13) . .
C13 C18 C19 123.07(12) . .
O9 C19 O8 120.45(14) . .
O9 C19 C18 119.74(13) . .
O8 C19 C18 119.81(12) . .
C1S O1S H1S 109.5 . .
O1S C1S H1S1 109.5 . .
O1S C1S H1S2 109.5 . .
H1S1 C1S H1S2 109.5 . .
O1S C1S H1S3 109.5 . .
H1S1 C1S H1S3 109.5 . .
H1S2 C1S H1S3 109.5 . .

loop_
_geom_bond_atom_site_label_1
_geom_bond_atom_site_label_2
_geom_bond_distance
_geom_bond_site_symmetry_2
Co1 O4 2.0039(10) .
Co1 O2 2.0332(10) .
Co1 O1 2.0381(10) .
Co1 O3 2.0873(10) .
Co1 N1 2.1563(11) .
Co1 O3 2.2846(10) 3_675
Mn2 O7 1.8533(10) .
Mn2 O4 1.8816(10) .
Mn2 O8 1.8929(10) .
Mn2 O3 1.9729(10) 3_675
Mn2 O6 2.2523(11) .
Mn2 O1 2.3244(11) 3_675
O1 C2 1.2814(18) .
O1 Mn2 2.3244(11) 3_675
O2 C4 1.2774(18) .
O3 C6 1.4320(16) .
O3 Mn2 1.9729(10) 3_675
O3 Co1 2.2846(10) 3_675
O4 C9 1.4118(16) .
O5 C11 1.416(2) .
O5 H5 0.8200 .
O6 C12 1.4274(18) .
O6 H1 0.77(2) .
O7 C13 1.3328(16) .
O8 C19 1.2988(17) .
O9 C19 1.2391(17) .
N1 C10 1.4808(19) .
N1 C8 1.4896(18) .
N1 C7 1.4921(18) .
C1 C2 1.500(2) .
C1 H1A 0.9600 .
C1 H1B 0.9600 .
C1 H1C 0.9600 .
C2 C3 1.396(2) .
C3 C4 1.400(2) .
C3 H3 0.9300 .
C4 C5 1.502(2) .
C5 H5A 0.9600 .
C5 H5B 0.9600 .
C5 H5C 0.9600 .
C6 C7 1.527(2) .
C6 H6A 0.9700 .
C6 H6B 0.9700 .
C7 H7A 0.9700 .
C7 H7B 0.9700 .
C8 C9 1.517(2) .
C8 H8A 0.9700 .
C8 H8B 0.9700 .
C9 H9A 0.9700 .
C9 H9B 0.9700 .
C10 C11 1.525(2) .
C10 H10A 0.9700 .
C10 H10B 0.9700 .
C11 H11A 0.9700 .
C11 H11B 0.9700 .
C12 H12A 0.9600 .
C12 H12B 0.9600 .
C12 H12C 0.9600 .
C13 C14 1.406(2) .
C13 C18 1.4069(19) .
C14 C15 1.378(2) .
C14 H14 0.9300 .
C15 C16 1.393(2) .
C15 H15 0.9300 .
C16 C17 1.376(2) .
C16 H16 0.9300 .
C17 C18 1.406(2) .
C17 H17 0.9300 .
C18 C19 1.483(2) .
O1S C1S 1.415(2) .
O1S H1S 0.8200 .
C1S H1S1 0.9600 .
C1S H1S2 0.9600 .
C1S H1S3 0.9600 .

loop_
_geom_hbond_atom_site_label_D
_geom_hbond_atom_site_label_H
_geom_hbond_atom_site_label_A
_geom_hbond_distance_DH
_geom_hbond_distance_HA
_geom_hbond_distance_DA
_geom_hbond_angle_DHA
_geom_hbond_site_symmetry_A
O5 H5 O1S 0.82 1.97 2.7383(19) 154.7 3_675
